data_7154393
loop_
_publ_author_name
'Shashank, Adluri B.'
'Ramachary, Dhevalapally B.'

_publ_section_title
;
 Organocatalytic diastereoselective synthesis of chiral decalines through
 the domino Claisen-Schmidt/Henry reaction.
;
_journal_issue 18
_journal_name_full 'Organic &amp; biomolecular chemistry'
_journal_page_first 5110
_journal_page_last 5114
_journal_paper_doi 10.1039/c5ob00562k
_journal_volume 13
_journal_year 2015
_chemical_absolute_configuration rm
_chemical_formula_sum 'C20 H27 N O5'
_chemical_formula_weight 361.43
_chemical_name_systematic
; 
 ? 
;
_space_group_IT_number 4
_symmetry_cell_setting monoclinic
_symmetry_space_group_name_Hall 'P 2yb'
_symmetry_space_group_name_H-M 'P 1 21 1'
_atom_sites_solution_hydrogens geom
_atom_sites_solution_primary direct
_atom_sites_solution_secondary difmap
_audit_creation_method SHELXL-97
_audit_update_record
;
2014-12-12 deposited with the CCDC.
2015-04-01 downloaded from the CCDC.
;
_cell_angle_alpha 90.00
_cell_angle_beta 112.099(7)
_cell_angle_gamma 90.00
_cell_formula_units_Z 2
_cell_length_a 8.9810(4)
_cell_length_b 11.3115(5)
_cell_length_c 9.4917(7)
_cell_measurement_reflns_used 4203
_cell_measurement_temperature 100(2)
_cell_measurement_theta_max 72.8252
_cell_measurement_theta_min 3.9072
_cell_volume 893.41(10)
_computing_cell_refinement
;
CrysAlisPro, Oxford Diffraction Ltd.,
Version 1.171.34.40 (release 27-08-2010 CrysAlis171 .NET)
(compiled Aug 27 2010,11:50:40)
;
_computing_data_collection
;
CrysAlisPro, Oxford Diffraction Ltd.,
Version 1.171.34.40 (release 27-08-2010 CrysAlis171 .NET)
(compiled Aug 27 2010,11:50:40)
;
_computing_data_reduction
;
CrysAlisPro, Oxford Diffraction Ltd.,
Version 1.171.34.40 (release 27-08-2010 CrysAlis171 .NET)
(compiled Aug 27 2010,11:50:40)
;
_computing_structure_refinement 'SHELXL-97 (Sheldrick, 1997)'
_computing_structure_solution 'SHELXS-97 (Sheldrick, 1990)'
_diffrn_ambient_temperature 100(2)
_diffrn_measured_fraction_theta_full 0.994
_diffrn_measured_fraction_theta_max 0.994
_diffrn_measurement_device_type 'Xcalibur, Eos, Gemini'
_diffrn_measurement_method '\w scans'
_diffrn_radiation_monochromator graphite
_diffrn_radiation_source 'fine-focus sealed tube'
_diffrn_radiation_type CuK\a
_diffrn_radiation_wavelength 1.54184
_diffrn_reflns_av_R_equivalents 0.0143
_diffrn_reflns_av_sigmaI/netI 0.0206
_diffrn_reflns_limit_h_max 11
_diffrn_reflns_limit_h_min -10
_diffrn_reflns_limit_k_max 13
_diffrn_reflns_limit_k_min -14
_diffrn_reflns_limit_l_max 11
_diffrn_reflns_limit_l_min -9
_diffrn_reflns_number 4718
_diffrn_reflns_theta_full 72.99
_diffrn_reflns_theta_max 72.99
_diffrn_reflns_theta_min 5.32
_exptl_absorpt_coefficient_mu 0.785
_exptl_absorpt_correction_T_max 0.8218
_exptl_absorpt_correction_T_min 0.7338
_exptl_absorpt_correction_type multi-scan
_exptl_absorpt_process_details
;
CrysAlisPro, Oxford Diffraction Ltd.,
Version 1.171.34.40 (release 27-08-2010 CrysAlis171 .NET)
(compiled Aug 27 2010,11:50:40)
Empirical absorption correction using spherical harmonics,
 implemented in SCALE3 ABSPACK scaling algorithm.
;
_exptl_crystal_colour colorless
_exptl_crystal_density_diffrn 1.344
_exptl_crystal_density_method 'not measured'
_exptl_crystal_description block
_exptl_crystal_F_000 388
_exptl_crystal_size_max 0.42
_exptl_crystal_size_mid 0.32
_exptl_crystal_size_min 0.26
_refine_diff_density_max 0.250
_refine_diff_density_min -0.202
_refine_diff_density_rms 0.044
_refine_ls_abs_structure_details 'Flack H D (1983), Acta Cryst. A39, 876-881'
_refine_ls_abs_structure_Flack -0.03(18)
_refine_ls_extinction_method none
_refine_ls_goodness_of_fit_ref 1.047
_refine_ls_hydrogen_treatment constr
_refine_ls_matrix_type full
_refine_ls_number_parameters 239
_refine_ls_number_reflns 2805
_refine_ls_number_restraints 1
_refine_ls_restrained_S_all 1.046
_refine_ls_R_factor_all 0.0356
_refine_ls_R_factor_gt 0.0352
_refine_ls_shift/su_max 0.000
_refine_ls_shift/su_mean 0.000
_refine_ls_structure_factor_coef Fsqd
_refine_ls_weighting_details 'calc w=1/[\s^2^(Fo^2^)+(0.0654P)^2^+0.1774P] where P=(Fo^2^+2Fc^2^)/3'
_refine_ls_weighting_scheme calc
_refine_ls_wR_factor_gt 0.0955
_refine_ls_wR_factor_ref 0.0962
_reflns_number_gt 2769
_reflns_number_total 2805
_reflns_threshold_expression >2sigma(I)
_cod_data_source_file c5ob00562k4.cif
_cod_data_source_block dbr30
_cod_depositor_comments 'Adding full bibliography for 7154392--7154393.cif.'
_cod_original_cell_volume 893.41(9)
_cod_database_code 7154393

loop_
_symmetry_equiv_pos_as_xyz
'x, y, z'
'-x, y+1/2, -z'

loop_
_atom_site_label
_atom_site_type_symbol
_atom_site_fract_x
_atom_site_fract_y
_atom_site_fract_z
_atom_site_U_iso_or_equiv
_atom_site_adp_type
_atom_site_occupancy
_atom_site_symmetry_multiplicity
_atom_site_calc_flag
_atom_site_refinement_flags
C1 C 0.5892(2) 0.38091(16) 0.57041(19) 0.0177(4) Uani 1 1 d .
C2 C 0.7286(2) 0.42495(17) 0.56968(18) 0.0168(3) Uani 1 1 d .
C3 C 0.8854(2) 0.37586(17) 0.67254(19) 0.0161(3) Uani 1 1 d .
C4 C 0.8791(2) 0.26222(16) 0.75632(19) 0.0164(3) Uani 1 1 d .
C5 C 0.7436(2) 0.27316(18) 0.8151(2) 0.0205(4) Uani 1 1 d .
H5A H 0.7405 0.2029 0.8726 0.025 Uiso 1 1 calc R
H5B H 0.7630 0.3408 0.8824 0.025 Uiso 1 1 calc R
C6 C 0.5842(2) 0.28796(19) 0.6836(2) 0.0201(4) Uani 1 1 d .
H6A H 0.5029 0.3097 0.7232 0.024 Uiso 1 1 calc R
H6B H 0.5531 0.2129 0.6315 0.024 Uiso 1 1 calc R
C7 C 0.4277(2) 0.41495(17) 0.45874(19) 0.0183(4) Uani 1 1 d .
C8 C 0.1512(2) 0.3636(2) 0.3683(2) 0.0294(5) Uani 1 1 d .
H8A H 0.1174 0.4385 0.3934 0.044 Uiso 1 1 calc R
H8B H 0.0828 0.3023 0.3801 0.044 Uiso 1 1 calc R
H8C H 0.1444 0.3650 0.2649 0.044 Uiso 1 1 calc R
C9 C 1.0261(2) 0.42579(16) 0.68845(18) 0.0173(3) Uani 1 1 d .
H01 H 1.0225 0.4950 0.6345 0.021 Uiso 1 1 calc R
C10 C 1.1892(2) 0.37941(17) 0.78616(19) 0.0178(3) Uani 1 1 d .
H10 H 1.2554 0.3802 0.7243 0.021 Uiso 1 1 calc R
C11 C 1.1815(2) 0.25056(15) 0.83532(19) 0.0160(3) Uani 1 1 d .
H11 H 1.1538 0.2000 0.7452 0.019 Uiso 1 1 calc R
C12 C 1.0420(2) 0.24732(16) 0.89035(19) 0.0167(3) Uani 1 1 d .
H12 H 1.0551 0.3136 0.9606 0.020 Uiso 1 1 calc R
C13 C 0.7378(2) 0.52339(18) 0.4651(2) 0.0229(4) Uani 1 1 d .
H13A H 0.6342 0.5342 0.3856 0.034 Uiso 1 1 calc R
H13B H 0.8148 0.5030 0.4213 0.034 Uiso 1 1 calc R
H13C H 0.7702 0.5953 0.5221 0.034 Uiso 1 1 calc R
C14 C 1.2696(2) 0.46278(17) 0.9221(2) 0.0197(4) Uani 1 1 d .
H14A H 1.2831 0.5402 0.8846 0.024 Uiso 1 1 calc R
H14B H 1.1999 0.4715 0.9786 0.024 Uiso 1 1 calc R
C15 C 1.4336(2) 0.41643(17) 1.0287(2) 0.0194(4) Uani 1 1 d .
H15A H 1.5061 0.4124 0.9746 0.023 Uiso 1 1 calc R
H15B H 1.4794 0.4702 1.1138 0.023 Uiso 1 1 calc R
C16 C 1.4153(2) 0.29366(16) 1.08731(19) 0.0172(4) Uani 1 1 d .
H16 H 1.3372 0.3005 1.1364 0.021 Uiso 1 1 calc R
C17 C 1.3434(2) 0.20922(17) 0.9521(2) 0.0179(3) Uani 1 1 d .
H17A H 1.4189 0.2006 0.9018 0.021 Uiso 1 1 calc R
H17B H 1.3295 0.1320 0.9900 0.021 Uiso 1 1 calc R
C18 C 1.5677(2) 0.24221(17) 1.2037(2) 0.0197(4) Uani 1 1 d .
C19 C 1.7143(2) 0.2820(2) 1.2264(2) 0.0264(4) Uani 1 1 d .
H19A H 1.8037 0.2462 1.2986 0.032 Uiso 1 1 calc R
H19B H 1.7273 0.3457 1.1702 0.032 Uiso 1 1 calc R
C20 C 1.5436(2) 0.1396(2) 1.2931(2) 0.0257(4) Uani 1 1 d .
H20A H 1.4969 0.0748 1.2257 0.039 Uiso 1 1 calc R
H20B H 1.4732 0.1626 1.3434 0.039 Uiso 1 1 calc R
H20C H 1.6454 0.1158 1.3676 0.039 Uiso 1 1 calc R
N1 N 1.04400(18) 0.13434(16) 0.97521(16) 0.0212(3) Uani 1 1 d .
O O 0.85120(15) 0.16834(11) 0.64994(14) 0.0197(3) Uani 1 1 d .
H0 H 0.8016 0.1153 0.6720 0.030 Uiso 1 1 calc R
O3 O 1.0453(2) 0.14365(16) 1.10377(17) 0.0383(4) Uani 1 1 d .
O4 O 1.04529(19) 0.03980(12) 0.91429(17) 0.0311(3) Uani 1 1 d .
O5 O 0.39256(15) 0.49568(13) 0.36838(15) 0.0233(3) Uani 1 1 d .
O6 O 0.31529(16) 0.34075(14) 0.46861(15) 0.0266(3) Uani 1 1 d .

loop_
_atom_site_aniso_label
_atom_site_aniso_U_11
_atom_site_aniso_U_22
_atom_site_aniso_U_33
_atom_site_aniso_U_23
_atom_site_aniso_U_13
_atom_site_aniso_U_12
C1 0.0195(8) 0.0155(8) 0.0173(8) -0.0017(7) 0.0062(6) 0.0027(7)
C2 0.0191(8) 0.0138(8) 0.0164(7) -0.0014(7) 0.0056(6) 0.0017(7)
C3 0.0182(8) 0.0151(8) 0.0154(7) -0.0003(6) 0.0069(6) 0.0019(7)
C4 0.0143(7) 0.0155(8) 0.0172(8) 0.0015(7) 0.0033(6) 0.0004(7)
C5 0.0197(8) 0.0234(9) 0.0197(8) 0.0052(7) 0.0088(7) 0.0010(7)
C6 0.0136(7) 0.0236(9) 0.0238(8) 0.0031(7) 0.0079(6) 0.0013(7)
C7 0.0172(8) 0.0181(9) 0.0204(8) -0.0054(7) 0.0079(6) 0.0027(7)
C8 0.0151(8) 0.0290(11) 0.0377(11) 0.0025(9) 0.0025(7) 0.0008(8)
C9 0.0191(8) 0.0147(8) 0.0178(7) 0.0020(7) 0.0065(6) 0.0029(7)
C10 0.0157(7) 0.0193(9) 0.0189(8) 0.0045(7) 0.0071(6) 0.0006(7)
C11 0.0146(8) 0.0151(8) 0.0162(7) -0.0008(6) 0.0032(6) 0.0011(7)
C12 0.0188(8) 0.0138(8) 0.0165(7) 0.0014(7) 0.0054(6) -0.0011(7)
C13 0.0193(8) 0.0195(9) 0.0272(9) 0.0065(7) 0.0055(7) 0.0011(7)
C14 0.0190(8) 0.0147(8) 0.0260(9) 0.0010(7) 0.0091(7) -0.0010(7)
C15 0.0179(8) 0.0177(8) 0.0219(8) -0.0001(7) 0.0066(7) -0.0025(7)
C16 0.0158(7) 0.0176(9) 0.0187(8) -0.0007(7) 0.0072(6) -0.0001(7)
C17 0.0157(8) 0.0171(8) 0.0198(8) 0.0010(7) 0.0054(6) 0.0009(7)
C18 0.0209(8) 0.0190(9) 0.0175(8) -0.0027(7) 0.0053(7) 0.0006(7)
C19 0.0192(8) 0.0262(10) 0.0293(9) 0.0021(8) 0.0040(7) 0.0011(8)
C20 0.0250(9) 0.0280(10) 0.0205(8) 0.0028(8) 0.0044(7) 0.0006(9)
N1 0.0152(7) 0.0219(8) 0.0217(7) 0.0049(6) 0.0017(5) -0.0036(6)
O 0.0181(6) 0.0158(6) 0.0225(6) -0.0014(5) 0.0044(5) -0.0029(5)
O3 0.0540(10) 0.0347(9) 0.0273(7) 0.0065(7) 0.0164(7) -0.0077(8)
O4 0.0350(7) 0.0151(7) 0.0369(8) 0.0037(6) 0.0061(6) -0.0008(6)
O5 0.0187(6) 0.0231(7) 0.0253(6) 0.0051(6) 0.0051(5) 0.0050(5)
O6 0.0159(6) 0.0251(7) 0.0331(7) 0.0048(6) 0.0026(5) -0.0007(5)

loop_
_atom_type_symbol
_atom_type_description
_atom_type_scat_dispersion_real
_atom_type_scat_dispersion_imag
_atom_type_scat_source
C C 0.0181 0.0091 'International Tables Vol C Tables 4.2.6.8 and 6.1.1.4'
H H 0.0000 0.0000 'International Tables Vol C Tables 4.2.6.8 and 6.1.1.4'
O O 0.0492 0.0322 'International Tables Vol C Tables 4.2.6.8 and 6.1.1.4'
N N 0.0311 0.0180 'International Tables Vol C Tables 4.2.6.8 and 6.1.1.4'

loop_
_geom_angle_atom_site_label_1
_geom_angle_atom_site_label_2
_geom_angle_atom_site_label_3
_geom_angle
C2 C1 C7 123.90(16)
C2 C1 C6 122.29(16)
C7 C1 C6 113.78(15)
C1 C2 C3 120.68(16)
C1 C2 C13 123.64(16)
C3 C2 C13 115.67(15)
C9 C3 C2 122.47(16)
C9 C3 C4 121.04(16)
C2 C3 C4 116.47(15)
O C4 C5 111.67(14)
O C4 C3 106.91(13)
C5 C4 C3 108.32(14)
O C4 C12 111.28(14)
C5 C4 C12 110.30(14)
C3 C4 C12 108.19(14)
C6 C5 C4 110.22(14)
C6 C5 H5A 109.6
C4 C5 H5A 109.6
C6 C5 H5B 109.6
C4 C5 H5B 109.6
H5A C5 H5B 108.1
C5 C6 C1 112.96(15)
C5 C6 H6A 109.0
C1 C6 H6A 109.0
C5 C6 H6B 109.0
C1 C6 H6B 109.0
H6A C6 H6B 107.8
O5 C7 O6 121.24(16)
O5 C7 C1 128.58(16)
O6 C7 C1 110.18(15)
O6 C8 H8A 109.5
O6 C8 H8B 109.5
H8A C8 H8B 109.5
O6 C8 H8C 109.5
H8A C8 H8C 109.5
H8B C8 H8C 109.5
C3 C9 C10 125.56(16)
C3 C9 H01 117.2
C10 C9 H01 117.2
C9 C10 C11 111.86(14)
C9 C10 C14 110.10(15)
C11 C10 C14 112.70(14)
C9 C10 H10 107.3
C11 C10 H10 107.3
C14 C10 H10 107.3
C12 C11 C17 114.98(14)
C12 C11 C10 105.23(13)
C17 C11 C10 111.65(14)
C12 C11 H11 108.3
C17 C11 H11 108.3
C10 C11 H11 108.3
N1 C12 C11 110.89(14)
N1 C12 C4 110.47(14)
C11 C12 C4 111.09(13)
N1 C12 H12 108.1
C11 C12 H12 108.1
C4 C12 H12 108.1
C2 C13 H13A 109.5
C2 C13 H13B 109.5
H13A C13 H13B 109.5
C2 C13 H13C 109.5
H13A C13 H13C 109.5
H13B C13 H13C 109.5
C15 C14 C10 112.00(15)
C15 C14 H14A 109.2
C10 C14 H14A 109.2
C15 C14 H14B 109.2
C10 C14 H14B 109.2
H14A C14 H14B 107.9
C16 C15 C14 110.06(14)
C16 C15 H15A 109.6
C14 C15 H15A 109.6
C16 C15 H15B 109.6
C14 C15 H15B 109.6
H15A C15 H15B 108.2
C18 C16 C15 115.03(14)
C18 C16 C17 110.56(14)
C15 C16 C17 109.30(14)
C18 C16 H16 107.2
C15 C16 H16 107.2
C17 C16 H16 107.2
C11 C17 C16 113.65(14)
C11 C17 H17A 108.8
C16 C17 H17A 108.8
C11 C17 H17B 108.8
C16 C17 H17B 108.8
H17A C17 H17B 107.7
C19 C18 C20 120.95(17)
C19 C18 C16 123.78(18)
C20 C18 C16 115.26(16)
C18 C19 H19A 120.0
C18 C19 H19B 120.0
H19A C19 H19B 120.0
C18 C20 H20A 109.5
C18 C20 H20B 109.5
H20A C20 H20B 109.5
C18 C20 H20C 109.5
H20A C20 H20C 109.5
H20B C20 H20C 109.5
O4 N1 O3 123.52(17)
O4 N1 C12 119.42(14)
O3 N1 C12 117.06(17)
C4 O H0 109.5
C7 O6 C8 116.71(15)

loop_
_geom_bond_atom_site_label_1
_geom_bond_atom_site_label_2
_geom_bond_distance
C1 C2 1.350(3)
C1 C7 1.489(2)
C1 C6 1.516(3)
C2 C3 1.487(2)
C2 C13 1.514(3)
C3 C9 1.339(3)
C3 C4 1.524(2)
C4 O 1.421(2)
C4 C5 1.523(2)
C4 C12 1.545(2)
C5 C6 1.513(2)
C5 H5A 0.9700
C5 H5B 0.9700
C6 H6A 0.9700
C6 H6B 0.9700
C7 O5 1.211(2)
C7 O6 1.343(2)
C8 O6 1.445(2)
C8 H8A 0.9600
C8 H8B 0.9600
C8 H8C 0.9600
C9 C10 1.504(2)
C9 H01 0.9300
C10 C11 1.540(2)
C10 C14 1.541(3)
C10 H10 0.9800
C11 C12 1.528(2)
C11 C17 1.533(2)
C11 H11 0.9800
C12 N1 1.507(2)
C12 H12 0.9800
C13 H13A 0.9600
C13 H13B 0.9600
C13 H13C 0.9600
C14 C15 1.532(2)
C14 H14A 0.9700
C14 H14B 0.9700
C15 C16 1.528(2)
C15 H15A 0.9700
C15 H15B 0.9700
C16 C18 1.515(2)
C16 C17 1.534(2)
C16 H16 0.9800
C17 H17A 0.9700
C17 H17B 0.9700
C18 C19 1.330(3)
C18 C20 1.501(3)
C19 H19A 0.9300
C19 H19B 0.9300
C20 H20A 0.9600
C20 H20B 0.9600
C20 H20C 0.9600
N1 O4 1.218(2)
N1 O3 1.221(2)
O H0 0.8200
